data_7036014
loop_
_publ_author_name
'Hu, Kong-Qiu'
'Jiang, Xiang'
'Wu, Shu-Qi'
'Liu, Cai-Ming'
'Cui, Ai-Li'
'Kou, Hui-Zhong'

_publ_section_title
;
 A trimetallic strategy towards ZnDyCr and ZnDyCo single-ion magnets.
;
_journal_issue 35
_journal_name_full 'Dalton transactions (Cambridge, England : 2003)'
_journal_page_first 15413
_journal_page_last 15416
_journal_paper_doi 10.1039/c5dt02175h
_journal_volume 44
_journal_year 2015
_chemical_formula_moiety 'C96 H100 Co2 Dy2 N20 O18 Zn4,2(C3 H7 N O), 2(C2 H3 N)'
_chemical_formula_sum 'C112 H159 Co2 Dy2 N27 O35 Zn4'
_chemical_formula_weight 3147.99
_chemical_name_systematic
;
 ?
;
_space_group_crystal_system monoclinic
_space_group_IT_number 14
_space_group_name_Hall '-P 2ybc'
_space_group_name_H-M_alt 'P 1 21/c 1'
_symmetry_space_group_name_Hall '-P 2ybc'
_symmetry_space_group_name_H-M 'P 1 21/c 1'
_atom_sites_solution_hydrogens mixed
_audit_creation_method SHELXL-2014
_audit_update_record
;
2015-07-24 deposited with the CCDC.
2015-07-29 downloaded from the CCDC.
;
_cell_angle_alpha 90
_cell_angle_beta 128.896(7)
_cell_angle_gamma 90
_cell_formula_units_Z 2
_cell_length_a 20.089(3)
_cell_length_b 15.835(2)
_cell_length_c 28.012(3)
_cell_measurement_reflns_used 26248
_cell_measurement_temperature 163(2)
_cell_measurement_theta_max 31.5074
_cell_measurement_theta_min 1.9455
_cell_volume 6935.2(17)
_computing_cell_refinement 'CrystalClear (Rigaku Inc., 2008)'
_computing_data_reduction 'CrystalClear (Rigaku Inc., 2008)'
_computing_structure_refinement 'SHELXL-2014 (Sheldrick, 2014)'
_computing_structure_solution 'SHELXS-97 (Sheldrick, 1990)'
_diffrn_ambient_temperature 163(2)
_diffrn_detector_area_resol_mean 28.5714
_diffrn_measured_fraction_theta_full 0.998
_diffrn_measured_fraction_theta_max 0.998
_diffrn_measurement_device_type 'Saturn724+ (2x2 bin mode)'
_diffrn_measurement_method dtprofit.ref
_diffrn_radiation_type MoK\a
_diffrn_radiation_wavelength 0.71073
_diffrn_reflns_av_R_equivalents 0.0430
_diffrn_reflns_av_unetI/netI 0.0432
_diffrn_reflns_laue_measured_fraction_full 0.998
_diffrn_reflns_laue_measured_fraction_max 0.998
_diffrn_reflns_limit_h_max 25
_diffrn_reflns_limit_h_min -18
_diffrn_reflns_limit_k_max 20
_diffrn_reflns_limit_k_min -17
_diffrn_reflns_limit_l_max 35
_diffrn_reflns_limit_l_min -35
_diffrn_reflns_number 50729
_diffrn_reflns_point_group_measured_fraction_full 0.998
_diffrn_reflns_point_group_measured_fraction_max 0.998
_diffrn_reflns_theta_full 25.242
_diffrn_reflns_theta_max 27.000
_diffrn_reflns_theta_min 1.642
_diffrn_source 'Rotating Anode'
_exptl_absorpt_coefficient_mu 2.057
_exptl_absorpt_correction_T_max 1.0000
_exptl_absorpt_correction_T_min 0.7658
_exptl_absorpt_correction_type multi-scan
_exptl_crystal_colour colourless
_exptl_crystal_density_diffrn 1.507
_exptl_crystal_description Prism
_exptl_crystal_F_000 3212
_exptl_crystal_size_max 0.40
_exptl_crystal_size_mid 0.33
_exptl_crystal_size_min 0.17
_platon_squeeze_details
;Due to the weak diffraction of the crystals, some lattice solvent 
molecules experience serious site disorder. The SQUEEZE function 
was applied. The corresponding residual count electrons 
should correspond to the squeezed solvent molecules (6 MeCN and 
30 H2O in the cell).
;
_refine_diff_density_max 1.206
_refine_diff_density_min -2.988
_refine_diff_density_rms 0.175
_refine_ls_extinction_method none
_refine_ls_goodness_of_fit_ref 1.065
_refine_ls_hydrogen_treatment constr
_refine_ls_matrix_type full
_refine_ls_number_parameters 756
_refine_ls_number_reflns 15116
_refine_ls_number_restraints 69
_refine_ls_restrained_S_all 1.065
_refine_ls_R_factor_all 0.0553
_refine_ls_R_factor_gt 0.0479
_refine_ls_shift/su_max 0.003
_refine_ls_shift/su_mean 0.000
_refine_ls_structure_factor_coef Fsqd
_refine_ls_weighting_details 'w=1/[\s^2^(Fo^2^)+(0.0762P)^2^+6.1321P] where P=(Fo^2^+2Fc^2^)/3'
_refine_ls_weighting_scheme calc
_refine_ls_wR_factor_gt 0.1349
_refine_ls_wR_factor_ref 0.1403
_reflns_Friedel_coverage 0.000
_reflns_number_gt 12951
_reflns_number_total 15116
_reflns_threshold_expression 'I > 2\s(I)'
_cod_data_source_file c5dt02175h2.cif
_cod_data_source_block 1
_cod_depositor_comments
;
The following automatic conversions were performed:

'_exptl_absorpt_correction_type' value 'Multi-scan' changed to
'multi-scan' according to
/usr/data/users/saulius/crontab/automatic-downloads/rss-feeds/RSC/lib/dictionaries/cif_core.dic
dictionary named 'cif_core.dic' version 2.4.2 from 2011-04-26.

Automatic conversion script
Id: cif_fix_values 3271 2015-04-21 07:52:19Z andrius 

 Adding full bibliography for 7036014--7036015.cif.
;
_cod_original_cell_volume 6935.2(16)
_cod_database_code 7036014
_shelx_space_group_comment
;
The symmetry employed for this shelxl refinement is uniquely defined
by the following loop, which should always be used as a source of
symmetry information in preference to the above space-group names.
They are only intended as comments.
;
_shelxl_version_number 2014-3

loop_
_space_group_symop_operation_xyz
'x, y, z'
'-x, y+1/2, -z+1/2'
'-x, -y, -z'
'x, -y-1/2, z-1/2'

loop_
_atom_site_label
_atom_site_type_symbol
_atom_site_fract_x
_atom_site_fract_y
_atom_site_fract_z
_atom_site_U_iso_or_equiv
_atom_site_adp_type
_atom_site_occupancy
_atom_site_site_symmetry_order
_atom_site_calc_flag
_atom_site_refinement_flags_posn
_atom_site_refinement_flags_adp
_atom_site_refinement_flags_occupancy
_atom_site_disorder_assembly
_atom_site_disorder_group
Dy1 Dy 0.43430(2) 0.90630(2) 0.84156(2) 0.03080(7) Uani 1 1 d . . . . .
Zn1 Zn 0.64814(3) 0.82709(3) 0.92835(2) 0.03642(12) Uani 1 1 d . . . . .
Zn2 Zn 0.22405(3) 0.99109(3) 0.76309(2) 0.03592(12) Uani 1 1 d . . . . .
O1 O 0.5368(2) 0.80334(17) 0.91289(13) 0.0372(7) Uani 1 1 d . . . . .
O1W O 0.4688(2) 0.95758(19) 0.93210(13) 0.0482(8) Uani 1 1 d . . . . .
H1WA H 0.4689 1.0091 0.9393 0.072 Uiso 1 1 d R U . . .
H1WB H 0.4882 0.9331 0.9652 0.072 Uiso 1 1 d R U . . .
O2 O 0.5548(2) 0.89148(17) 0.84742(12) 0.0344(6) Uani 1 1 d . . . . .
O3 O 0.41484(19) 0.95133(18) 0.74850(12) 0.0352(6) Uani 1 1 d . . . . .
O4 O 0.3862(2) 0.80003(19) 0.88202(14) 0.0417(7) Uani 1 1 d . . . . .
O5 O 0.34784(19) 1.02952(17) 0.80661(13) 0.0334(6) Uani 1 1 d . . . . .
O6 O 0.28799(19) 0.88477(17) 0.76780(12) 0.0347(6) Uani 1 1 d . . . . .
O7 O 0.3938(2) 0.77513(18) 0.78071(13) 0.0403(7) Uani 1 1 d . . . . .
O8 O 0.51038(19) 1.04822(17) 0.86704(13) 0.0374(7) Uani 1 1 d . . . . .
N1 N 0.1097(3) 0.9295(3) 0.69891(17) 0.0429(9) Uani 1 1 d . . . . .
N2 N 0.1789(3) 1.1083(2) 0.72462(17) 0.0436(9) Uani 1 1 d . . . . .
N3 N 0.7307(2) 0.8433(2) 0.90827(16) 0.0388(8) Uani 1 1 d . . . . .
N4 N 0.6945(3) 0.7109(2) 0.96737(16) 0.0420(9) Uani 1 1 d . . . . .
N6 N 0.7145(3) 0.9013(2) 1.00360(17) 0.0464(10) Uani 1 1 d . . . . .
N9 N 0.7891(3) 1.0035(3) 1.17166(17) 0.0448(9) Uani 1 1 d . . . . .
C3 C 0.1384(4) 0.7088(4) 0.6782(3) 0.0695(18) Uani 1 1 d . . . . .
H3 H 0.0809 0.6949 0.6551 0.083 Uiso 1 1 calc R U . . .
C4 C 0.1952(4) 0.6490(4) 0.6871(3) 0.081(2) Uani 1 1 d . . . . .
H4 H 0.1760 0.5954 0.6701 0.097 Uiso 1 1 calc R U . . .
C5 C 0.3176(4) 0.8108(4) 0.8853(3) 0.0615(15) Uani 1 1 d . . . . .
H5A H 0.2999 0.8689 0.8777 0.092 Uiso 1 1 calc R U . . .
H5B H 0.3372 0.7950 0.9254 0.092 Uiso 1 1 calc R U . . .
H5C H 0.2701 0.7758 0.8550 0.092 Uiso 1 1 calc R U . . .
C6 C 0.7738(3) 0.9362(3) 1.0445(2) 0.0454(11) Uani 1 1 d . . . . .
C9 C 0.8210(3) 0.9992(3) 1.1490(2) 0.0467(11) Uani 1 1 d . . . . .
C12 C 0.0434(4) 1.0515(5) 0.5980(2) 0.0703(17) Uani 1 1 d . . . . .
H12A H 0.0049 1.0097 0.5682 0.105 Uiso 1 1 calc R U . . .
H12B H 0.1014 1.0334 0.6192 0.105 Uiso 1 1 calc R U . . .
H12C H 0.0342 1.1042 0.5776 0.105 Uiso 1 1 calc R U . . .
C13 C 0.9150(4) 0.6894(4) 1.0083(2) 0.0641(15) Uani 1 1 d . . . . .
H13A H 0.9395 0.7039 0.9890 0.096 Uiso 1 1 calc R U . . .
H13B H 0.9197 0.6296 1.0153 0.096 Uiso 1 1 calc R U . . .
H13C H 0.9450 0.7186 1.0467 0.096 Uiso 1 1 calc R U . . .
C14 C 0.2807(4) 0.6690(3) 0.7213(3) 0.0628(16) Uani 1 1 d . . . . .
H14 H 0.3191 0.6291 0.7270 0.075 Uiso 1 1 calc R U . . .
C15 C 0.0312(3) 0.9787(4) 0.6730(2) 0.0552(13) Uani 1 1 d . . . . .
H15A H 0.0274 0.9896 0.7052 0.066 Uiso 1 1 calc R U . . .
H15B H -0.0180 0.9448 0.6419 0.066 Uiso 1 1 calc R U . . .
C17 C 0.1663(3) 0.7910(3) 0.7036(2) 0.0471(11) Uani 1 1 d . . . . .
C18 C -0.0644(4) 1.0968(5) 0.6104(4) 0.089(2) Uani 1 1 d . . . . .
H18A H -0.1048 1.0557 0.5810 0.134 Uiso 1 1 calc R U . . .
H18B H -0.0714 1.1484 0.5897 0.134 Uiso 1 1 calc R U . . .
H18C H -0.0739 1.1073 0.6394 0.134 Uiso 1 1 calc R U . . .
C19 C 0.0270(3) 1.0632(4) 0.6443(3) 0.0573(13) Uani 1 1 d . . . . .
C20 C 0.4500(4) 0.7216(3) 0.7783(2) 0.0511(12) Uani 1 1 d . . . . .
H20A H 0.5050 0.7481 0.8001 0.077 Uiso 1 1 calc R U . . .
H20B H 0.4260 0.7130 0.7363 0.077 Uiso 1 1 calc R U . . .
H20C H 0.4563 0.6681 0.7969 0.077 Uiso 1 1 calc R U . . .
C21 C 0.4488(4) 0.5779(3) 0.9310(2) 0.0506(12) Uani 1 1 d . . . . .
H21 H 0.4273 0.5275 0.9335 0.061 Uiso 1 1 calc R U . . .
C22 C 0.8171(3) 0.8095(3) 0.9539(2) 0.0473(11) Uani 1 1 d . . . . .
H22A H 0.8444 0.8399 0.9921 0.057 Uiso 1 1 calc R U . . .
H22B H 0.8500 0.8201 0.9400 0.057 Uiso 1 1 calc R U . . .
C23 C 0.3091(3) 0.7479(3) 0.74690(19) 0.0438(11) Uani 1 1 d . . . . .
C24 C 0.0884(3) 1.1275(4) 0.6928(3) 0.0558(13) Uani 1 1 d . . . . .
H24A H 0.0755 1.1825 0.6736 0.067 Uiso 1 1 calc R U . . .
H24B H 0.0793 1.1306 0.7229 0.067 Uiso 1 1 calc R U . . .
C25 C 0.5993(3) 1.0666(3) 0.9156(2) 0.0562(14) Uani 1 1 d . . . . .
H25A H 0.6250 1.0205 0.9442 0.084 Uiso 1 1 calc R U . . .
H25B H 0.6040 1.1173 0.9364 0.084 Uiso 1 1 calc R U . . .
H25C H 0.6281 1.0743 0.8986 0.084 Uiso 1 1 calc R U . . .
C26 C 0.3350(3) 0.9743(4) 0.6906(2) 0.0535(13) Uani 1 1 d . . . . .
H26A H 0.2893 0.9665 0.6924 0.080 Uiso 1 1 calc R U . . .
H26B H 0.3253 0.9393 0.6588 0.080 Uiso 1 1 calc R U . . .
H26C H 0.3371 1.0324 0.6819 0.080 Uiso 1 1 calc R U . . .
C28 C 0.0993(3) 0.8509(3) 0.6858(2) 0.0474(11) Uani 1 1 d . . . . .
H28 H 0.0438 0.8300 0.6627 0.057 Uiso 1 1 calc R U . . .
C29 C 0.7871(3) 0.6947(3) 1.0021(2) 0.0499(12) Uani 1 1 d . . . . .
H29A H 0.7985 0.6357 1.0140 0.060 Uiso 1 1 calc R U . . .
H29B H 0.8190 0.7281 1.0393 0.060 Uiso 1 1 calc R U . . .
C30 C 0.7712(3) 0.6635(3) 0.9067(2) 0.0517(12) Uani 1 1 d . . . . .
H30A H 0.7970 0.6716 0.8876 0.078 Uiso 1 1 calc R U . . .
H30B H 0.7128 0.6821 0.8794 0.078 Uiso 1 1 calc R U . . .
H30C H 0.7730 0.6048 0.9159 0.078 Uiso 1 1 calc R U . . .
C31 C 0.2541(3) 0.8098(3) 0.74029(18) 0.0380(9) Uani 1 1 d . . . . .
C32 C 0.4935(3) 1.1900(3) 0.8277(2) 0.0397(9) Uani 1 1 d . . . . .
H32 H 0.5519 1.1956 0.8485 0.048 Uiso 1 1 calc R U . . .
C33 C 0.8204(3) 0.7151(3) 0.9665(2) 0.0457(11) Uani 1 1 d . . . . .
C34 C 0.4304(3) 0.7247(3) 0.90390(19) 0.0376(9) Uani 1 1 d . . . . .
C35 C 0.6528(3) 0.6521(3) 0.96981(19) 0.0443(11) Uani 1 1 d . . . . .
H35 H 0.6820 0.6020 0.9889 0.053 Uiso 1 1 calc R U . . .
C36 C 0.4865(3) 0.9894(2) 0.70554(19) 0.0380(10) Uani 1 1 d . . . . .
H36 H 0.4363 1.0100 0.6695 0.046 Uiso 1 1 calc R U . . .
C37 C 0.5636(3) 0.6564(3) 0.94536(19) 0.0417(10) Uani 1 1 d . . . . .
C38 C 0.5115(3) 0.7293(2) 0.92061(18) 0.0364(9) Uani 1 1 d . . . . .
C39 C 0.4370(3) 1.2561(3) 0.7914(2) 0.0466(11) Uani 1 1 d . . . . .
H39 H 0.4576 1.3063 0.7877 0.056 Uiso 1 1 calc R U . . .
C40 C 0.3974(4) 0.6511(3) 0.9077(2) 0.0484(11) Uani 1 1 d . . . . .
H40 H 0.3421 0.6498 0.8951 0.058 Uiso 1 1 calc R U . . .
C41 C 0.5289(4) 0.5812(3) 0.9498(2) 0.0481(12) Uani 1 1 d . . . . .
H41 H 0.5627 0.5329 0.9661 0.058 Uiso 1 1 calc R U . . .
C42 C 0.6364(3) 0.9597(3) 0.76672(19) 0.0375(9) Uani 1 1 d . . . . .
H42 H 0.6867 0.9614 0.7718 0.045 Uiso 1 1 calc R U . . .
C43 C 0.4606(3) 1.1167(3) 0.83184(17) 0.0338(9) Uani 1 1 d . . . . .
C44 C 0.7171(3) 0.8867(3) 0.86413(19) 0.0378(9) Uani 1 1 d . . . . .
H44 H 0.7637 0.8945 0.8649 0.045 Uiso 1 1 calc R U . . .
C45 C 0.3166(3) 1.1719(3) 0.76440(18) 0.0362(9) Uani 1 1 d . . . . .
C46 C 0.5617(3) 0.9239(2) 0.80659(18) 0.0334(9) Uani 1 1 d . . . . .
C47 C 0.5626(3) 0.9910(3) 0.7139(2) 0.0392(10) Uani 1 1 d . . . . .
H47 H 0.5633 1.0135 0.6836 0.047 Uiso 1 1 calc R U . . .
C48 C 0.4862(3) 0.9567(2) 0.75157(17) 0.0334(9) Uani 1 1 d . . . . .
C49 C 0.6375(3) 0.9249(3) 0.81351(19) 0.0353(9) Uani 1 1 d . . . . .
C50 C 0.3509(3) 1.2462(3) 0.7612(2) 0.0438(10) Uani 1 1 d . . . . .
H50 H 0.3142 1.2907 0.7377 0.053 Uiso 1 1 calc R U . . .
C51 C 0.2262(3) 1.1710(3) 0.7312(2) 0.0426(10) Uani 1 1 d . . . . .
H51 H 0.1976 1.2212 0.7120 0.051 Uiso 1 1 calc R U . . .
C53 C 0.3722(3) 1.1038(2) 0.80054(18) 0.0325(9) Uani 1 1 d . . . . .
Co1A Co 0.85833(12) 1.00148(15) 1.10466(9) 0.0400(4) Uani 0.549(2) 1 d . . P A 1
N7A N 0.944(3) 0.8333(15) 1.168(2) 0.099(8) Uani 0.549(2) 1 d . . P A 1
N8B N 0.7666(8) 1.1673(7) 1.0410(5) 0.076(2) Uani 0.549(2) 1 d . U P A 1
N10A N 0.9235(7) 0.9949(8) 1.0317(6) 0.080(3) Uani 0.549(2) 1 d . . P A 1
N11A N 1.0105(7) 1.1095(9) 1.2060(6) 0.096(3) Uani 0.549(2) 1 d . . P A 1
C7A C 0.9131(8) 0.8976(7) 1.1447(6) 0.045(2) Uani 0.549(2) 1 d . . P A 1
C8B C 0.7990(7) 1.1063(7) 1.0631(5) 0.0519(18) Uani 0.549(2) 1 d . U P A 1
C10A C 0.9014(7) 0.9993(7) 1.0605(5) 0.057(2) Uani 0.549(2) 1 d . . P A 1
C11A C 0.9547(7) 1.0690(8) 1.1682(6) 0.063(2) Uani 0.549(2) 1 d . . P A 1
Co1B Co 0.88629(15) 0.97828(19) 1.1193(1) 0.0400(4) Uani 0.451(2) 1 d . . P A 2
N7B N 0.938(3) 0.7990(18) 1.168(3) 0.099(8) Uani 0.451(2) 1 d . . P A 2
N8A N 0.8359(10) 1.1563(8) 1.0678(6) 0.076(2) Uani 0.451(2) 1 d . . P A 2
N10B N 0.9772(9) 0.9527(10) 1.0660(7) 0.080(3) Uani 0.451(2) 1 d . U P A 2
N11B N 1.0525(9) 1.0452(11) 1.2345(7) 0.096(3) Uani 0.451(2) 1 d . U P A 2
C7B C 0.9224(11) 0.8651(11) 1.1530(8) 0.045(2) Uani 0.451(2) 1 d . . P A 2
C8A C 0.8531(9) 1.0874(8) 1.0859(6) 0.0519(18) Uani 0.451(2) 1 d . . P A 2
C10B C 0.9423(9) 0.9626(9) 1.0857(7) 0.057(2) Uani 0.451(2) 1 d . U P A 2
C11B C 0.9888(9) 1.0218(10) 1.1903(7) 0.063(2) Uani 0.451(2) 1 d . U P A 2
O9 O 0.4681(3) 1.1219(2) 0.96030(15) 0.0516(9) Uani 1 1 d . . . . .
N5 N 0.3704(3) 1.2265(3) 0.91142(19) 0.0565(12) Uani 1 1 d . . . . .
C1 C 0.2806(5) 1.2517(5) 0.8780(4) 0.095(3) Uani 1 1 d . . . . .
H1A H 0.2781 1.2986 0.8986 0.143 Uiso 1 1 calc R U . . .
H1B H 0.2490 1.2051 0.8768 0.143 Uiso 1 1 calc R U . . .
H1C H 0.2562 1.2679 0.8370 0.143 Uiso 1 1 calc R U . . .
C16 C 0.4298(5) 1.2873(4) 0.9203(3) 0.0705(17) Uani 1 1 d . . . . .
H16A H 0.4111 1.3067 0.8811 0.106 Uiso 1 1 calc R U . . .
H16B H 0.4852 1.2617 0.9424 0.106 Uiso 1 1 calc R U . . .
H16C H 0.4328 1.3342 0.9433 0.106 Uiso 1 1 calc R U . . .
C27 C 0.3925(4) 1.1482(4) 0.9311(3) 0.0604(14) Uani 1 1 d . . . . .
H27 H 0.3509 1.1109 0.9231 0.072 Uiso 1 1 calc R U . . .
N13 N 0.7228(5) 1.4635(4) 0.9540(3) 0.0834(18) Uani 1 1 d D . . . .
C56A C 0.702(14) 1.413(14) 0.970(9) 0.079(12) Uani 0.451(2) 1 d D . P A 2
C57A C 0.7036(14) 1.3333(13) 1.0028(10) 0.097(4) Uani 0.451(2) 1 d . U P A 2
H57A H 0.6465 1.3114 0.9755 0.146 Uiso 0.451(2) 1 d R U P A 2
H57B H 0.7434 1.2901 1.0114 0.146 Uiso 0.451(2) 1 d R U P A 2
H57C H 0.7159 1.3511 1.0404 0.146 Uiso 0.451(2) 1 d R U P A 2
C56B C 0.697(12) 1.409(11) 0.963(7) 0.079(12) Uani 0.549(2) 1 d D . P A 1
C57B C 0.6449(11) 1.3484(11) 0.9643(8) 0.097(4) Uani 0.549(2) 1 d . U P A 1
H57D H 0.6701 1.3357 1.0061 0.146 Uiso 0.549(2) 1 d R U P A 1
H57E H 0.5874 1.3682 0.9430 0.146 Uiso 0.549(2) 1 d R U P A 1
H57F H 0.6442 1.2984 0.9446 0.146 Uiso 0.549(2) 1 d R U P A 1

loop_
_atom_site_aniso_label
_atom_site_aniso_U_11
_atom_site_aniso_U_22
_atom_site_aniso_U_33
_atom_site_aniso_U_23
_atom_site_aniso_U_13
_atom_site_aniso_U_12
Dy1 0.04597(13) 0.02178(11) 0.01840(10) 0.00114(6) 0.01719(9) 0.00153(7)
Zn1 0.0494(3) 0.0294(2) 0.0207(2) 0.00180(17) 0.0172(2) 0.0051(2)
Zn2 0.0468(3) 0.0349(3) 0.0234(2) 0.00162(18) 0.0207(2) 0.0019(2)
O1 0.0561(18) 0.0223(14) 0.0265(14) 0.0066(11) 0.0228(14) 0.0042(12)
O1W 0.088(3) 0.0280(15) 0.0272(15) 0.0017(12) 0.0355(17) 0.0076(15)
O2 0.0494(17) 0.0290(14) 0.0211(13) 0.0031(11) 0.0204(13) 0.0049(12)
O3 0.0438(16) 0.0354(16) 0.0212(13) 0.0065(11) 0.0179(12) 0.0071(12)
O4 0.0558(19) 0.0313(16) 0.0343(16) 0.0082(12) 0.0264(15) 0.0060(13)
O5 0.0449(16) 0.0229(14) 0.0285(14) 0.0032(11) 0.0211(13) 0.0031(11)
O6 0.0470(16) 0.0258(14) 0.0242(13) -0.0028(11) 0.0189(13) -0.0007(12)
O7 0.0565(19) 0.0255(15) 0.0308(15) -0.0035(11) 0.0234(14) 0.0014(13)
O8 0.0446(17) 0.0231(14) 0.0293(14) 0.0029(11) 0.0159(13) 0.0039(12)
N1 0.047(2) 0.049(2) 0.0294(18) 0.0020(16) 0.0222(17) 0.0002(17)
N2 0.053(2) 0.042(2) 0.0316(19) 0.0065(16) 0.0244(18) 0.0084(17)
N3 0.042(2) 0.0353(19) 0.0250(17) 0.0009(14) 0.0146(15) 0.0059(15)
N4 0.056(2) 0.038(2) 0.0249(17) 0.0065(14) 0.0221(17) 0.0126(17)
N6 0.063(3) 0.040(2) 0.0233(18) -0.0017(15) 0.0213(19) 0.0059(18)
N9 0.056(2) 0.048(2) 0.0316(19) 0.0003(16) 0.0280(19) -0.0010(18)
C3 0.054(3) 0.051(3) 0.047(3) -0.009(2) 0.005(3) -0.017(3)
C4 0.078(4) 0.034(3) 0.058(4) -0.019(3) 0.009(3) -0.007(3)
C5 0.079(4) 0.056(3) 0.072(4) 0.025(3) 0.058(4) 0.019(3)
C6 0.071(3) 0.045(3) 0.029(2) -0.0024(19) 0.035(2) -0.005(2)
C9 0.054(3) 0.055(3) 0.027(2) -0.0125(19) 0.023(2) -0.020(2)
C12 0.058(3) 0.096(5) 0.034(3) 0.014(3) 0.018(3) 0.002(3)
C13 0.055(3) 0.078(4) 0.039(3) 0.010(3) 0.019(2) 0.019(3)
C14 0.066(3) 0.034(3) 0.049(3) -0.012(2) 0.017(3) -0.003(2)
C15 0.045(3) 0.071(4) 0.045(3) 0.002(2) 0.026(2) 0.004(2)
C17 0.047(3) 0.040(3) 0.025(2) -0.0031(17) 0.0085(19) -0.007(2)
C18 0.054(4) 0.093(6) 0.095(6) 0.027(4) 0.034(4) 0.020(3)
C19 0.045(3) 0.065(4) 0.051(3) 0.014(3) 0.025(2) 0.011(2)
C20 0.067(3) 0.034(2) 0.048(3) -0.008(2) 0.034(3) 0.004(2)
C21 0.079(4) 0.031(2) 0.048(3) 0.010(2) 0.043(3) 0.004(2)
C22 0.042(2) 0.053(3) 0.027(2) -0.0005(19) 0.0118(19) 0.001(2)
C23 0.058(3) 0.029(2) 0.0250(19) -0.0045(16) 0.016(2) -0.0086(19)
C24 0.052(3) 0.055(3) 0.062(3) 0.015(3) 0.037(3) 0.017(2)
C25 0.052(3) 0.032(2) 0.046(3) 0.002(2) 0.012(2) 0.002(2)
C26 0.053(3) 0.073(4) 0.023(2) 0.012(2) 0.018(2) 0.007(2)
C28 0.048(3) 0.054(3) 0.024(2) -0.0006(19) 0.015(2) -0.009(2)
C29 0.058(3) 0.050(3) 0.028(2) 0.0111(19) 0.021(2) 0.018(2)
C30 0.060(3) 0.052(3) 0.034(2) 0.000(2) 0.025(2) 0.011(2)
C31 0.054(3) 0.027(2) 0.0204(18) -0.0003(15) 0.0177(18) -0.0033(18)
C32 0.052(3) 0.029(2) 0.035(2) 0.0029(17) 0.026(2) -0.0017(18)
C33 0.051(3) 0.048(3) 0.025(2) 0.0029(18) 0.017(2) 0.014(2)
C34 0.054(3) 0.027(2) 0.0258(19) 0.0052(15) 0.0223(19) 0.0047(18)
C35 0.072(3) 0.029(2) 0.026(2) 0.0098(16) 0.028(2) 0.016(2)
C36 0.060(3) 0.0239(19) 0.029(2) 0.0029(15) 0.027(2) 0.0010(17)
C37 0.062(3) 0.031(2) 0.029(2) 0.0055(17) 0.027(2) 0.0032(19)
C38 0.060(3) 0.025(2) 0.0230(18) 0.0057(15) 0.0257(19) 0.0036(18)
C39 0.063(3) 0.029(2) 0.041(2) 0.0050(18) 0.030(2) -0.004(2)
C40 0.069(3) 0.038(3) 0.044(3) 0.006(2) 0.038(3) -0.003(2)
C41 0.084(4) 0.024(2) 0.043(3) 0.0095(18) 0.043(3) 0.005(2)
C42 0.052(3) 0.024(2) 0.036(2) -0.0007(16) 0.027(2) -0.0038(17)
C43 0.050(2) 0.0252(19) 0.0220(18) 0.0042(15) 0.0208(18) 0.0039(17)
C44 0.046(2) 0.030(2) 0.031(2) -0.0055(16) 0.0207(19) -0.0034(17)
C45 0.053(2) 0.028(2) 0.0251(19) 0.0032(15) 0.0230(19) 0.0030(17)
C46 0.053(2) 0.0172(17) 0.0236(18) -0.0022(14) 0.0214(18) -0.0005(16)
C47 0.060(3) 0.027(2) 0.033(2) 0.0017(16) 0.031(2) -0.0025(18)
C48 0.050(2) 0.0211(18) 0.0224(17) 0.0004(14) 0.0191(17) -0.0003(16)
C49 0.048(2) 0.0245(19) 0.0282(19) -0.0023(15) 0.0217(19) -0.0018(17)
C50 0.061(3) 0.033(2) 0.033(2) 0.0094(18) 0.028(2) 0.007(2)
C51 0.058(3) 0.035(2) 0.030(2) 0.0099(17) 0.025(2) 0.011(2)
C53 0.049(2) 0.0236(19) 0.0236(18) 0.0009(14) 0.0221(18) 0.0047(16)
Co1A 0.0306(10) 0.0612(12) 0.0281(8) -0.0103(7) 0.0184(8) -0.0098(7)
N7A 0.072(7) 0.09(2) 0.105(6) 0.005(18) 0.041(5) 0.048(17)
N8B 0.101(6) 0.064(4) 0.077(5) 0.010(4) 0.062(5) -0.006(5)
N10A 0.079(6) 0.104(7) 0.091(6) -0.024(5) 0.071(5) -0.025(4)
N11A 0.066(5) 0.102(7) 0.080(6) -0.034(5) 0.026(4) -0.029(4)
C7A 0.036(4) 0.036(8) 0.047(5) 0.014(6) 0.019(4) 0.028(5)
C8B 0.062(4) 0.060(4) 0.050(4) -0.009(3) 0.043(4) -0.013(4)
C10A 0.060(5) 0.068(5) 0.063(5) -0.014(4) 0.048(4) -0.015(4)
C11A 0.054(5) 0.075(6) 0.061(5) -0.017(4) 0.038(4) -0.019(4)
Co1B 0.0306(10) 0.0612(12) 0.0281(8) -0.0103(7) 0.0184(8) -0.0098(7)
N7B 0.072(7) 0.09(2) 0.105(6) 0.005(18) 0.041(5) 0.048(17)
N8A 0.101(6) 0.064(4) 0.077(5) 0.010(4) 0.062(5) -0.006(5)
N10B 0.079(6) 0.104(7) 0.091(6) -0.024(5) 0.071(5) -0.025(4)
N11B 0.066(5) 0.102(7) 0.080(6) -0.034(5) 0.026(4) -0.029(4)
C7B 0.036(4) 0.036(8) 0.047(5) 0.014(6) 0.019(4) 0.028(5)
C8A 0.062(4) 0.060(4) 0.050(4) -0.009(3) 0.043(4) -0.013(4)
C10B 0.060(5) 0.068(5) 0.063(5) -0.014(4) 0.048(4) -0.015(4)
C11B 0.054(5) 0.075(6) 0.061(5) -0.017(4) 0.038(4) -0.019(4)
O9 0.077(2) 0.0380(18) 0.0348(17) 0.0068(14) 0.0330(18) 0.0162(17)
N5 0.083(3) 0.048(3) 0.040(2) 0.0104(19) 0.039(2) 0.023(2)
C1 0.101(6) 0.109(6) 0.078(5) 0.019(4) 0.058(5) 0.042(5)
C16 0.105(5) 0.047(3) 0.058(4) 0.004(3) 0.050(4) 0.004(3)
C27 0.086(4) 0.053(3) 0.052(3) 0.004(3) 0.047(3) -0.001(3)
N13 0.131(5) 0.062(3) 0.055(3) -0.003(3) 0.057(4) -0.010(3)
C56A 0.104(19) 0.072(13) 0.06(3) -0.013(19) 0.05(2) 0.004(8)
C57A 0.122(10) 0.091(7) 0.115(10) -0.015(7) 0.092(8) -0.022(8)
C56B 0.104(19) 0.072(13) 0.06(3) -0.013(19) 0.05(2) 0.004(8)
C57B 0.122(10) 0.091(7) 0.115(10) -0.015(7) 0.092(8) -0.022(8)

loop_
_atom_type_symbol
_atom_type_description
_atom_type_scat_dispersion_real
_atom_type_scat_dispersion_imag
_atom_type_scat_source
C C 0.0033 0.0016 'International Tables Vol C Tables 4.2.6.8 and 6.1.1.4'
H H 0.0000 0.0000 'International Tables Vol C Tables 4.2.6.8 and 6.1.1.4'
Co Co 0.3494 0.9721 'International Tables Vol C Tables 4.2.6.8 and 6.1.1.4'
Dy Dy -0.1892 4.4098 'International Tables Vol C Tables 4.2.6.8 and 6.1.1.4'
N N 0.0061 0.0033 'International Tables Vol C Tables 4.2.6.8 and 6.1.1.4'
O O 0.0106 0.0060 'International Tables Vol C Tables 4.2.6.8 and 6.1.1.4'
Zn Zn 0.2839 1.4301 'International Tables Vol C Tables 4.2.6.8 and 6.1.1.4'

loop_
_geom_angle_atom_site_label_1
_geom_angle_atom_site_label_2
_geom_angle_atom_site_label_3
_geom_angle
_geom_angle_site_symmetry_1
_geom_angle_site_symmetry_3
O1W Dy1 O6 111.51(12) . .
O1W Dy1 O2 112.01(12) . .
O6 Dy1 O2 136.48(10) . .
O1W Dy1 O5 78.58(10) . .
O6 Dy1 O5 64.20(10) . .
O2 Dy1 O5 124.69(10) . .
O1W Dy1 O1 79.39(10) . .
O6 Dy1 O1 125.99(10) . .
O2 Dy1 O1 64.00(10) . .
O5 Dy1 O1 157.95(10) . .
O1W Dy1 O7 142.21(10) . .
O6 Dy1 O7 65.12(10) . .
O2 Dy1 O7 80.93(10) . .
O5 Dy1 O7 124.42(10) . .
O1 Dy1 O7 75.05(10) . .
O1W Dy1 O3 142.17(11) . .
O6 Dy1 O3 80.29(10) . .
O2 Dy1 O3 64.88(9) . .
O5 Dy1 O3 74.89(9) . .
O1 Dy1 O3 123.88(10) . .
O7 Dy1 O3 75.62(10) . .
O1W Dy1 O4 71.28(11) . .
O6 Dy1 O4 71.08(10) . .
O2 Dy1 O4 124.87(10) . .
O5 Dy1 O4 110.14(10) . .
O1 Dy1 O4 62.87(10) . .
O7 Dy1 O4 72.43(10) . .
O3 Dy1 O4 143.74(10) . .
O1W Dy1 O8 70.77(11) . .
O6 Dy1 O8 125.34(9) . .
O2 Dy1 O8 69.91(10) . .
O5 Dy1 O8 63.07(10) . .
O1 Dy1 O8 108.41(10) . .
O7 Dy1 O8 144.11(10) . .
O3 Dy1 O8 73.33(10) . .
O4 Dy1 O8 142.03(10) . .
O1W Dy1 Zn2 88.11(9) . .
O6 Dy1 Zn2 33.17(7) . .
O2 Dy1 Zn2 148.53(7) . .
O5 Dy1 Zn2 33.25(7) . .
O1 Dy1 Zn2 146.46(8) . .
O7 Dy1 Zn2 98.08(8) . .
O3 Dy1 Zn2 84.29(7) . .
O4 Dy1 Zn2 83.66(7) . .
O8 Dy1 Zn2 96.31(7) . .
N6 Zn1 O1 104.36(15) . .
N6 Zn1 N4 100.68(15) . .
O1 Zn1 N4 91.06(14) . .
N6 Zn1 N3 95.43(17) . .
O1 Zn1 N3 157.97(13) . .
N4 Zn1 N3 94.75(15) . .
N6 Zn1 O2 113.82(14) . .
O1 Zn1 O2 74.99(11) . .
N4 Zn1 O2 144.93(14) . .
N3 Zn1 O2 88.32(13) . .
N9 Zn2 N2 99.93(16) 3_677 .
N9 Zn2 O5 104.41(15) 3_677 .
N2 Zn2 O5 90.84(15) . .
N9 Zn2 N1 95.88(16) 3_677 .
N2 Zn2 N1 94.99(17) . .
O5 Zn2 N1 157.59(14) . .
N9 Zn2 O6 114.08(14) 3_677 .
N2 Zn2 O6 145.23(14) . .
O5 Zn2 O6 74.46(11) . .
N1 Zn2 O6 88.75(14) . .
N9 Zn2 Dy1 103.65(12) 3_677 .
N2 Zn2 Dy1 128.62(12) . .
O5 Zn2 Dy1 39.29(8) . .
N1 Zn2 Dy1 126.55(12) . .
O6 Zn2 Dy1 37.86(8) . .
C38 O1 Zn1 127.1(3) . .
C38 O1 Dy1 120.9(3) . .
Zn1 O1 Dy1 107.91(12) . .
Dy1 O1W H1WA 123.8 . .
Dy1 O1W H1WB 131.1 . .
H1WA O1W H1WB 104.8 . .
C46 O2 Zn1 127.7(3) . .
C46 O2 Dy1 124.1(3) . .
Zn1 O2 Dy1 108.05(12) . .
C48 O3 C26 115.6(3) . .
C48 O3 Dy1 118.5(2) . .
C26 O3 Dy1 125.8(3) . .
C34 O4 C5 116.5(4) . .
C34 O4 Dy1 116.9(3) . .
C5 O4 Dy1 126.5(3) . .
C53 O5 Zn2 126.3(3) . .
C53 O5 Dy1 123.3(3) . .
Zn2 O5 Dy1 107.46(11) . .
C31 O6 Zn2 127.6(3) . .
C31 O6 Dy1 122.8(3) . .
Zn2 O6 Dy1 108.97(12) . .
C23 O7 C20 116.2(4) . .
C23 O7 Dy1 117.4(3) . .
C20 O7 Dy1 126.5(3) . .
C43 O8 C25 115.3(3) . .
C43 O8 Dy1 116.9(2) . .
C25 O8 Dy1 127.7(3) . .
C28 N1 C15 116.2(4) . .
C28 N1 Zn2 127.0(3) . .
C15 N1 Zn2 116.1(3) . .
C51 N2 C24 116.3(4) . .
C51 N2 Zn2 124.9(3) . .
C24 N2 Zn2 118.4(3) . .
C44 N3 C22 117.0(4) . .
C44 N3 Zn1 127.2(3) . .
C22 N3 Zn1 115.4(3) . .
C35 N4 C29 115.6(4) . .
C35 N4 Zn1 126.1(3) . .
C29 N4 Zn1 118.0(3) . .
C6 N6 Zn1 155.8(4) . .
C9 N9 Zn2 160.2(4) . 3_677
C4 C3 C17 121.2(5) . .
C4 C3 H3 119.4 . .
C17 C3 H3 119.4 . .
C14 C4 C3 119.7(5) . .
C14 C4 H4 120.2 . .
C3 C4 H4 120.2 . .
O4 C5 H5A 109.5 . .
O4 C5 H5B 109.5 . .
H5A C5 H5B 109.5 . .
O4 C5 H5C 109.5 . .
H5A C5 H5C 109.5 . .
H5B C5 H5C 109.5 . .
N6 C6 Co1A 173.3(5) . .
N6 C6 Co1B 170.5(5) . .
N9 C9 Co1A 171.8(5) . .
N9 C9 Co1B 171.4(5) . .
C19 C12 H12A 109.5 . .
C19 C12 H12B 109.5 . .
H12A C12 H12B 109.5 . .
C19 C12 H12C 109.5 . .
H12A C12 H12C 109.5 . .
H12B C12 H12C 109.5 . .
C33 C13 H13A 109.5 . .
C33 C13 H13B 109.5 . .
H13A C13 H13B 109.5 . .
C33 C13 H13C 109.5 . .
H13A C13 H13C 109.5 . .
H13B C13 H13C 109.5 . .
C23 C14 C4 120.1(6) . .
C23 C14 H14 120.0 . .
C4 C14 H14 120.0 . .
N1 C15 C19 114.1(4) . .
N1 C15 H15A 108.7 . .
C19 C15 H15A 108.7 . .
N1 C15 H15B 108.7 . .
C19 C15 H15B 108.7 . .
H15A C15 H15B 107.6 . .
C31 C17 C3 118.6(5) . .
C31 C17 C28 125.3(4) . .
C3 C17 C28 115.9(5) . .
C19 C18 H18A 109.5 . .
C19 C18 H18B 109.5 . .
H18A C18 H18B 109.5 . .
C19 C18 H18C 109.5 . .
H18A C18 H18C 109.5 . .
H18B C18 H18C 109.5 . .
C24 C19 C15 111.7(5) . .
C24 C19 C12 110.6(5) . .
C15 C19 C12 111.5(5) . .
C24 C19 C18 107.8(5) . .
C15 C19 C18 106.0(5) . .
C12 C19 C18 109.1(5) . .
O7 C20 H20A 109.5 . .
O7 C20 H20B 109.5 . .
H20A C20 H20B 109.5 . .
O7 C20 H20C 109.5 . .
H20A C20 H20C 109.5 . .
H20B C20 H20C 109.5 . .
C41 C21 C40 119.9(5) . .
C41 C21 H21 120.1 . .
C40 C21 H21 120.1 . .
N3 C22 C33 114.5(4) . .
N3 C22 H22A 108.6 . .
C33 C22 H22A 108.6 . .
N3 C22 H22B 108.6 . .
C33 C22 H22B 108.6 . .
H22A C22 H22B 107.6 . .
C14 C23 O7 124.4(5) . .
C14 C23 C31 122.1(5) . .
O7 C23 C31 113.5(4) . .
N2 C24 C19 114.0(4) . .
N2 C24 H24A 108.8 . .
C19 C24 H24A 108.8 . .
N2 C24 H24B 108.8 . .
C19 C24 H24B 108.8 . .
H24A C24 H24B 107.7 . .
O8 C25 H25A 109.5 . .
O8 C25 H25B 109.5 . .
H25A C25 H25B 109.5 . .
O8 C25 H25C 109.5 . .
H25A C25 H25C 109.5 . .
H25B C25 H25C 109.5 . .
O3 C26 H26A 109.5 . .
O3 C26 H26B 109.5 . .
H26A C26 H26B 109.5 . .
O3 C26 H26C 109.5 . .
H26A C26 H26C 109.5 . .
H26B C26 H26C 109.5 . .
N1 C28 C17 126.0(5) . .
N1 C28 H28 117.0 . .
C17 C28 H28 117.0 . .
N4 C29 C33 114.5(4) . .
N4 C29 H29A 108.6 . .
C33 C29 H29A 108.6 . .
N4 C29 H29B 108.6 . .
C33 C29 H29B 108.6 . .
H29A C29 H29B 107.6 . .
C33 C30 H30A 109.5 . .
C33 C30 H30B 109.5 . .
H30A C30 H30B 109.5 . .
C33 C30 H30C 109.5 . .
H30A C30 H30C 109.5 . .
H30B C30 H30C 109.5 . .
O6 C31 C23 117.9(4) . .
O6 C31 C17 123.9(4) . .
C23 C31 C17 118.2(4) . .
C43 C32 C39 118.6(4) . .
C43 C32 H32 120.7 . .
C39 C32 H32 120.7 . .
C22 C33 C13 106.8(5) . .
C22 C33 C30 111.3(4) . .
C13 C33 C30 109.4(4) . .
C22 C33 C29 112.3(4) . .
C13 C33 C29 106.4(4) . .
C30 C33 C29 110.4(4) . .
C40 C34 O4 123.9(4) . .
C40 C34 C38 122.7(4) . .
O4 C34 C38 113.4(4) . .
N4 C35 C37 126.1(4) . .
N4 C35 H35 116.9 . .
C37 C35 H35 116.9 . .
C47 C36 C48 119.5(4) . .
C47 C36 H36 120.2 . .
C48 C36 H36 120.2 . .
C38 C37 C41 118.2(5) . .
C38 C37 C35 125.5(4) . .
C41 C37 C35 116.3(4) . .
O1 C38 C34 118.2(4) . .
O1 C38 C37 123.4(4) . .
C34 C38 C37 118.4(4) . .
C50 C39 C32 119.5(4) . .
C50 C39 H39 120.3 . .
C32 C39 H39 120.3 . .
C34 C40 C21 118.8(5) . .
C34 C40 H40 120.6 . .
C21 C40 H40 120.6 . .
C21 C41 C37 122.0(5) . .
C21 C41 H41 119.0 . .
C37 C41 H41 119.0 . .
C47 C42 C49 121.3(4) . .
C47 C42 H42 119.3 . .
C49 C42 H42 119.3 . .
C32 C43 O8 123.5(4) . .
C32 C43 C53 123.4(4) . .
O8 C43 C53 113.1(3) . .
N3 C44 C49 127.0(4) . .
N3 C44 H44 116.5 . .
C49 C44 H44 116.5 . .
C50 C45 C53 119.2(4) . .
C50 C45 C51 116.4(4) . .
C53 C45 C51 124.4(4) . .
O2 C46 C49 124.7(4) . .
O2 C46 C48 117.1(4) . .
C49 C46 C48 118.1(4) . .
C42 C47 C36 120.3(4) . .
C42 C47 H47 119.8 . .
C36 C47 H47 119.8 . .
O3 C48 C36 124.9(4) . .
O3 C48 C46 113.9(3) . .
C36 C48 C46 121.2(4) . .
C42 C49 C46 119.4(4) . .
C42 C49 C44 115.9(4) . .
C46 C49 C44 124.5(4) . .
C39 C50 C45 122.6(4) . .
C39 C50 H50 118.7 . .
C45 C50 H50 118.7 . .
N2 C51 C45 128.0(4) . .
N2 C51 H51 116.0 . .
C45 C51 H51 116.0 . .
O5 C53 C43 117.9(3) . .
O5 C53 C45 125.3(4) . .
C43 C53 C45 116.8(4) . .
C6 Co1A C9 94.5(2) . .
C6 Co1A C7A 84.9(5) . .
C9 Co1A C7A 85.0(5) . .
C6 Co1A C10A 85.8(4) . .
C9 Co1A C10A 177.1(4) . .
C7A Co1A C10A 92.1(6) . .
C6 Co1A C11A 175.9(4) . .
C9 Co1A C11A 89.2(4) . .
C7A Co1A C11A 93.5(6) . .
C10A Co1A C11A 90.4(5) . .
C6 Co1A C8B 93.8(4) . .
C9 Co1A C8B 93.8(3) . .
C7A Co1A C8B 178.2(6) . .
C10A Co1A C8B 89.1(5) . .
C11A Co1A C8B 87.8(5) . .
N7A C7A Co1A 178(3) . .
N8B C8B Co1A 178.0(10) . .
N10A C10A Co1A 176.1(10) . .
N11A C11A Co1A 178.6(12) . .
C8A Co1B C11B 90.0(7) . .
C8A Co1B C10B 90.5(6) . .
C11B Co1B C10B 88.6(6) . .
C8A Co1B C7B 178.4(7) . .
C11B Co1B C7B 89.8(8) . .
C10B Co1B C7B 87.9(8) . .
C8A Co1B C9 86.2(4) . .
C11B Co1B C9 94.0(5) . .
C10B Co1B C9 175.8(5) . .
C7B Co1B C9 95.4(6) . .
C8A Co1B C6 88.3(4) . .
C11B Co1B C6 176.9(5) . .
C10B Co1B C6 94.0(5) . .
C7B Co1B C6 92.0(6) . .
C9 Co1B C6 83.4(2) . .
N7B C7B Co1B 175(4) . .
N8A C8A Co1B 176.9(15) . .
N10B C10B Co1B 179.2(16) . .
N11B C11B Co1B 177.3(18) . .
C27 N5 C16 122.5(5) . .
C27 N5 C1 118.6(6) . .
C16 N5 C1 119.0(5) . .
N5 C1 H1A 109.5 . .
N5 C1 H1B 109.5 . .
H1A C1 H1B 109.5 . .
N5 C1 H1C 109.5 . .
H1A C1 H1C 109.5 . .
H1B C1 H1C 109.5 . .
N5 C16 H16A 109.5 . .
N5 C16 H16B 109.5 . .
H16A C16 H16B 109.5 . .
N5 C16 H16C 109.5 . .
H16A C16 H16C 109.5 . .
H16B C16 H16C 109.5 . .
O9 C27 N5 122.4(6) . .
O9 C27 H27 118.8 . .
N5 C27 H27 118.8 . .
N13 C56A C57A 162(10) . .
C56A C57A H57A 104.8 . .
C56A C57A H57B 115.3 . .
H57A C57A H57B 109.5 . .
C56A C57A H57C 108.1 . .
H57A C57A H57C 109.5 . .
H57B C57A H57C 109.5 . .
N13 C56B C57B 167(10) . .
C56B C57B H57D 109.8 . .
C56B C57B H57E 112.0 . .
H57D C57B H57E 109.5 . .
C56B C57B H57F 106.4 . .
H57D C57B H57F 109.5 . .
H57E C57B H57F 109.5 . .

loop_
_geom_bond_atom_site_label_1
_geom_bond_atom_site_label_2
_geom_bond_distance
_geom_bond_site_symmetry_2
Dy1 O1W 2.316(3) .
Dy1 O6 2.323(3) .
Dy1 O2 2.334(3) .
Dy1 O5 2.376(3) .
Dy1 O1 2.393(3) .
Dy1 O7 2.478(3) .
Dy1 O3 2.485(3) .
Dy1 O4 2.535(3) .
Dy1 O8 2.554(3) .
Dy1 Zn2 3.5798(8) .
Zn1 N6 2.018(4) .
Zn1 O1 2.028(3) .
Zn1 N4 2.042(4) .
Zn1 N3 2.074(4) .
Zn1 O2 2.087(3) .
Zn2 N9 2.006(4) 3_677
Zn2 N2 2.050(4) .
Zn2 O5 2.058(3) .
Zn2 N1 2.067(4) .
Zn2 O6 2.071(3) .
O1 C38 1.349(5) .
O1W H1WA 0.8396 .
O1W H1WB 0.8406 .
O2 C46 1.337(5) .
O3 C48 1.384(5) .
O3 C26 1.438(5) .
O4 C34 1.380(5) .
O4 C5 1.449(6) .
O5 C53 1.324(5) .
O6 C31 1.345(5) .
O7 C23 1.397(6) .
O7 C20 1.448(6) .
O8 C43 1.382(5) .
O8 C25 1.440(6) .
N1 C28 1.278(6) .
N1 C15 1.477(6) .
N2 C51 1.304(6) .
N2 C24 1.468(6) .
N3 C44 1.286(6) .
N3 C22 1.466(6) .
N4 C35 1.283(6) .
N4 C29 1.484(6) .
N6 C6 1.150(6) .
N9 C9 1.152(6) .
N9 Zn2 2.006(4) 3_677
C3 C4 1.380(9) .
C3 C17 1.420(7) .
C3 H3 0.9300 .
C4 C14 1.378(9) .
C4 H4 0.9300 .
C5 H5A 0.9600 .
C5 H5B 0.9600 .
C5 H5C 0.9600 .
C6 Co1A 1.789(5) .
C6 Co1B 1.999(6) .
C9 Co1A 1.812(5) .
C9 Co1B 1.974(6) .
C12 C19 1.538(8) .
C12 H12A 0.9600 .
C12 H12B 0.9600 .
C12 H12C 0.9600 .
C13 C33 1.534(7) .
C13 H13A 0.9600 .
C13 H13B 0.9600 .
C13 H13C 0.9600 .
C14 C23 1.374(6) .
C14 H14 0.9300 .
C15 C19 1.537(8) .
C15 H15A 0.9700 .
C15 H15B 0.9700 .
C17 C31 1.406(7) .
C17 C28 1.454(7) .
C18 C19 1.538(8) .
C18 H18A 0.9600 .
C18 H18B 0.9600 .
C18 H18C 0.9600 .
C19 C24 1.516(8) .
C20 H20A 0.9600 .
C20 H20B 0.9600 .
C20 H20C 0.9600 .
C21 C41 1.344(8) .
C21 C40 1.411(7) .
C21 H21 0.9300 .
C22 C33 1.528(7) .
C22 H22A 0.9700 .
C22 H22B 0.9700 .
C23 C31 1.401(7) .
C24 H24A 0.9700 .
C24 H24B 0.9700 .
C25 H25A 0.9600 .
C25 H25B 0.9600 .
C25 H25C 0.9600 .
C26 H26A 0.9600 .
C26 H26B 0.9600 .
C26 H26C 0.9600 .
C28 H28 0.9300 .
C29 C33 1.544(7) .
C29 H29A 0.9700 .
C29 H29B 0.9700 .
C30 C33 1.538(6) .
C30 H30A 0.9600 .
C30 H30B 0.9600 .
C30 H30C 0.9600 .
C32 C43 1.376(6) .
C32 C39 1.403(6) .
C32 H32 0.9300 .
C34 C40 1.378(6) .
C34 C38 1.386(7) .
C35 C37 1.463(7) .
C35 H35 0.9300 .
C36 C47 1.392(7) .
C36 C48 1.394(5) .
C36 H36 0.9300 .
C37 C38 1.412(6) .
C37 C41 1.424(6) .
C39 C50 1.376(7) .
C39 H39 0.9300 .
C40 H40 0.9300 .
C41 H41 0.9300 .
C42 C47 1.370(6) .
C42 C49 1.409(6) .
C42 H42 0.9300 .
C43 C53 1.418(6) .
C44 C49 1.444(6) .
C44 H44 0.9300 .
C45 C50 1.394(6) .
C45 C53 1.420(6) .
C45 C51 1.428(7) .
C46 C49 1.409(6) .
C46 C48 1.417(6) .
C47 H47 0.9300 .
C50 H50 0.9300 .
C51 H51 0.9300 .
Co1A C7A 1.903(10) .
Co1A C10A 1.905(10) .
Co1A C11A 1.932(11) .
Co1A C8B 1.946(12) .
N7A C7A 1.16(3) .
N8B C8B 1.112(15) .
N10A C10A 1.140(14) .
N11A C11A 1.139(14) .
Co1B C8A 1.877(14) .
Co1B C11B 1.878(14) .
Co1B C10B 1.881(13) .
Co1B C7B 1.941(16) .
N7B C7B 1.10(4) .
N8A C8A 1.160(18) .
N10B C10B 1.144(16) .
N11B C11B 1.148(18) .
O9 C27 1.261(7) .
N5 C27 1.316(7) .
N5 C16 1.427(8) .
N5 C1 1.473(9) .
C1 H1A 0.9600 .
C1 H1B 0.9600 .
C1 H1C 0.9600 .
C16 H16A 0.9600 .
C16 H16B 0.9600 .
C16 H16C 0.9600 .
C27 H27 0.9300 .
N13 C56B 1.11(2) .
N13 C56A 1.11(2) .
C56A C57A 1.55(9) .
C57A H57A 0.9599 .
C57A H57B 0.9599 .
C57A H57C 0.9600 .
C56B C57B 1.44(5) .
C57B H57D 0.9597 .
C57B H57E 0.9601 .
C57B H57F 0.9599 .

loop_
_geom_torsion_atom_site_label_1
_geom_torsion_atom_site_label_2
_geom_torsion_atom_site_label_3
_geom_torsion_atom_site_label_4
_geom_torsion
C17 C3 C4 C14 0.1(11)
C3 C4 C14 C23 0.7(11)
C28 N1 C15 C19 -134.4(5)
Zn2 N1 C15 C19 55.1(5)
C4 C3 C17 C31 -2.5(9)
C4 C3 C17 C28 173.9(6)
N1 C15 C19 C24 -72.6(6)
N1 C15 C19 C12 51.7(6)
N1 C15 C19 C18 170.3(5)
C44 N3 C22 C33 -128.9(4)
Zn1 N3 C22 C33 58.1(5)
C4 C14 C23 O7 -178.0(5)
C4 C14 C23 C31 0.9(9)
C20 O7 C23 C14 11.7(7)
Dy1 O7 C23 C14 -166.1(4)
C20 O7 C23 C31 -167.3(4)
Dy1 O7 C23 C31 14.9(5)
C51 N2 C24 C19 133.9(5)
Zn2 N2 C24 C19 -52.7(5)
C15 C19 C24 N2 70.2(6)
C12 C19 C24 N2 -54.6(6)
C18 C19 C24 N2 -173.7(5)
C15 N1 C28 C17 176.9(4)
Zn2 N1 C28 C17 -13.7(7)
C31 C17 C28 N1 2.6(8)
C3 C17 C28 N1 -173.5(5)
C35 N4 C29 C33 133.9(4)
Zn1 N4 C29 C33 -52.3(5)
Zn2 O6 C31 C23 176.2(3)
Dy1 O6 C31 C23 -13.6(5)
Zn2 O6 C31 C17 -1.4(6)
Dy1 O6 C31 C17 168.8(3)
C14 C23 C31 O6 179.0(4)
O7 C23 C31 O6 -2.0(5)
C14 C23 C31 C17 -3.2(7)
O7 C23 C31 C17 175.8(4)
C3 C17 C31 O6 -178.5(5)
C28 C17 C31 O6 5.5(7)
C3 C17 C31 C23 3.9(7)
C28 C17 C31 C23 -172.1(4)
N3 C22 C33 C13 172.7(4)
N3 C22 C33 C30 53.4(6)
N3 C22 C33 C29 -71.0(5)
N4 C29 C33 C22 66.7(5)
N4 C29 C33 C13 -176.8(4)
N4 C29 C33 C30 -58.1(5)
C5 O4 C34 C40 23.9(6)
Dy1 O4 C34 C40 -157.0(4)
C5 O4 C34 C38 -157.6(4)
Dy1 O4 C34 C38 21.6(4)
C29 N4 C35 C37 172.9(4)
Zn1 N4 C35 C37 -0.3(6)
N4 C35 C37 C38 -6.9(7)
N4 C35 C37 C41 176.0(4)
Zn1 O1 C38 C34 -176.2(3)
Dy1 O1 C38 C34 -21.9(5)
Zn1 O1 C38 C37 4.5(5)
Dy1 O1 C38 C37 158.8(3)
C40 C34 C38 O1 177.4(4)
O4 C34 C38 O1 -1.2(5)
C40 C34 C38 C37 -3.2(6)
O4 C34 C38 C37 178.2(4)
C41 C37 C38 O1 -178.4(4)
C35 C37 C38 O1 4.5(7)
C41 C37 C38 C34 2.2(6)
C35 C37 C38 C34 -174.8(4)
C43 C32 C39 C50 0.1(7)
O4 C34 C40 C21 -179.9(4)
C38 C34 C40 C21 1.7(7)
C41 C21 C40 C34 0.9(7)
C40 C21 C41 C37 -1.8(8)
C38 C37 C41 C21 0.2(7)
C35 C37 C41 C21 177.5(4)
C39 C32 C43 O8 -178.9(4)
C39 C32 C43 C53 1.0(7)
C25 O8 C43 C32 21.2(6)
Dy1 O8 C43 C32 -161.0(3)
C25 O8 C43 C53 -158.7(4)
Dy1 O8 C43 C53 19.1(4)
C22 N3 C44 C49 178.8(4)
Zn1 N3 C44 C49 -9.2(6)
Zn1 O2 C46 C49 -4.4(5)
Dy1 O2 C46 C49 171.5(3)
Zn1 O2 C46 C48 173.1(3)
Dy1 O2 C46 C48 -11.0(5)
C49 C42 C47 C36 0.3(6)
C48 C36 C47 C42 0.8(6)
C26 O3 C48 C36 6.2(6)
Dy1 O3 C48 C36 -172.8(3)
C26 O3 C48 C46 -172.8(4)
Dy1 O3 C48 C46 8.2(4)
C47 C36 C48 O3 -179.7(4)
C47 C36 C48 C46 -0.8(6)
O2 C46 C48 O3 1.0(5)
C49 C46 C48 O3 178.7(3)
O2 C46 C48 C36 -178.0(3)
C49 C46 C48 C36 -0.4(6)
C47 C42 C49 C46 -1.5(6)
C47 C42 C49 C44 174.3(4)
O2 C46 C49 C42 178.9(4)
C48 C46 C49 C42 1.5(6)
O2 C46 C49 C44 3.6(6)
C48 C46 C49 C44 -173.9(4)
N3 C44 C49 C42 -171.8(4)
N3 C44 C49 C46 3.8(7)
C32 C39 C50 C45 -0.9(7)
C53 C45 C50 C39 0.5(7)
C51 C45 C50 C39 179.3(4)
C24 N2 C51 C45 174.4(4)
Zn2 N2 C51 C45 1.4(7)
C50 C45 C51 N2 176.3(4)
C53 C45 C51 N2 -5.0(7)
Zn2 O5 C53 C43 -176.5(3)
Dy1 O5 C53 C43 -18.3(5)
Zn2 O5 C53 C45 2.7(5)
Dy1 O5 C53 C45 160.9(3)
C32 C43 C53 O5 177.9(4)
O8 C43 C53 O5 -2.2(5)
C32 C43 C53 C45 -1.3(6)
O8 C43 C53 C45 178.6(3)
C50 C45 C53 O5 -178.6(4)
C51 C45 C53 O5 2.7(6)
C50 C45 C53 C43 0.5(6)
C51 C45 C53 C43 -178.2(4)
Co1B C6 Co1A C9 -99.2(6)
Co1B C6 Co1A C7A -14.6(6)
Co1B C6 Co1A C10A 77.9(6)
Co1B C6 Co1A C8B 166.7(6)
Co1B C9 Co1A C6 104.0(6)
Co1B C9 Co1A C7A 19.5(7)
Co1B C9 Co1A C11A -74.1(6)
Co1B C9 Co1A C8B -161.9(7)
C16 N5 C27 O9 1.6(8)
C1 N5 C27 O9 -179.5(5)

loop_
_platon_squeeze_void_nr
_platon_squeeze_void_average_x
_platon_squeeze_void_average_y
_platon_squeeze_void_average_z
_platon_squeeze_void_volume
_platon_squeeze_void_count_electrons
_platon_squeeze_void_content
1 0.000 0.000 0.000 780 292 ' '
2 1.000 0.500 0.500 778 291 ' '
